data_7115447
loop_
_publ_author_name
'Kyle D. Reichl'
'Alexander T. Radosevich'

_publ_section_title
;
 A phosphine-mediated stereocontrolled synthesis of Z-enediynes by a
 vicinal dialkynylation of ethynylphosphonium salts
;
_journal_name_full Chem.Commun.
_journal_page_first 9302
_journal_paper_doi 10.1039/C4cc03415E
_journal_volume 50
_journal_year 2014
_chemical_formula_moiety 'C24 H16'
_chemical_formula_sum 'C24 H16'
_chemical_formula_weight 304.37
_chemical_name_systematic
; 
 ? 
;
_space_group_IT_number 33
_symmetry_cell_setting orthorhombic
_symmetry_space_group_name_Hall 'P 2c -2n'
_symmetry_space_group_name_H-M 'P n a 21'
_atom_sites_solution_hydrogens geom
_atom_sites_solution_primary direct
_atom_sites_solution_secondary difmap
_audit_creation_method SHELXL-97
_cell_angle_alpha 90.00
_cell_angle_beta 90.00
_cell_angle_gamma 90.00
_cell_formula_units_Z 4
_cell_length_a 17.56(3)
_cell_length_b 17.03(3)
_cell_length_c 5.895(10)
_cell_measurement_reflns_used 1029
_cell_measurement_temperature 298(2)
_cell_measurement_theta_max 27.953
_cell_measurement_theta_min 2.390
_cell_volume 1763(5)
_computing_cell_refinement 'Bruker SMART'
_computing_data_collection 'Bruker SMART'
_computing_data_reduction 'Bruker SAINT'
_computing_molecular_graphics 'Bruker SHELXTL'
_computing_publication_material 'Bruker SHELXTL'
_computing_structure_refinement 'SHELXL-97 (Sheldrick, 1997)'
_computing_structure_solution 'SHELXS-97 (Sheldrick, 1990)'
_diffrn_ambient_temperature 298(2)
_diffrn_measured_fraction_theta_full 0.975
_diffrn_measured_fraction_theta_max 0.975
_diffrn_measurement_device_type 'CCD area detector'
_diffrn_measurement_method 'phi and omega scans'
_diffrn_radiation_monochromator graphite
_diffrn_radiation_source 'fine-focus sealed tube'
_diffrn_radiation_type MoK\a
_diffrn_radiation_wavelength 0.71073
_diffrn_reflns_av_R_equivalents 0.0369
_diffrn_reflns_av_sigmaI/netI 0.0471
_diffrn_reflns_limit_h_max 23
_diffrn_reflns_limit_h_min -22
_diffrn_reflns_limit_k_max 21
_diffrn_reflns_limit_k_min -17
_diffrn_reflns_limit_l_max 6
_diffrn_reflns_limit_l_min -7
_diffrn_reflns_number 9843
_diffrn_reflns_theta_full 28.39
_diffrn_reflns_theta_max 28.39
_diffrn_reflns_theta_min 1.67
_exptl_absorpt_coefficient_mu 0.065
_exptl_absorpt_correction_T_max 0.9968
_exptl_absorpt_correction_T_min 0.9884
_exptl_absorpt_correction_type multi-scan
_exptl_absorpt_process_details SADABS
_exptl_crystal_colour yellow
_exptl_crystal_density_diffrn 1.147
_exptl_crystal_density_method 'not measured'
_exptl_crystal_description rod
_exptl_crystal_F_000 640
_exptl_crystal_size_max 0.18
_exptl_crystal_size_mid 0.07
_exptl_crystal_size_min 0.07
_refine_diff_density_max 0.224
_refine_diff_density_min -0.095
_refine_diff_density_rms 0.027
_refine_ls_abs_structure_details 'Flack H D (1983), Acta Cryst. A39, 876-881'
_refine_ls_abs_structure_Flack 10(10)
_refine_ls_extinction_method none
_refine_ls_goodness_of_fit_ref 0.982
_refine_ls_hydrogen_treatment noref
_refine_ls_matrix_type full
_refine_ls_number_parameters 217
_refine_ls_number_reflns 3880
_refine_ls_number_restraints 1
_refine_ls_restrained_S_all 0.982
_refine_ls_R_factor_all 0.1694
_refine_ls_R_factor_gt 0.0673
_refine_ls_shift/su_max 0.000
_refine_ls_shift/su_mean 0.000
_refine_ls_structure_factor_coef Fsqd
_refine_ls_weighting_details 'calc w=1/[\s^2^(Fo^2^)+(0.1023P)^2^+0.0000P] where P=(Fo^2^+2Fc^2^)/3'
_refine_ls_weighting_scheme calc
_refine_ls_wR_factor_gt 0.1723
_refine_ls_wR_factor_ref 0.2241
_reflns_number_gt 1607
_reflns_number_total 3880
_reflns_threshold_expression >2sigma(I)
_cod_data_source_file c4cc03415e2.cif
_cod_data_source_block kor1o
_cod_original_cell_volume 1762(5)
_cod_original_sg_symbol_H-M Pna2(1)
_cod_database_code 7115447

loop_
_symmetry_equiv_pos_as_xyz
'x, y, z'
'-x, -y, z+1/2'
'x+1/2, -y+1/2, z'
'-x+1/2, y+1/2, z+1/2'

loop_
_atom_site_label
_atom_site_type_symbol
_atom_site_fract_x
_atom_site_fract_y
_atom_site_fract_z
_atom_site_U_iso_or_equiv
_atom_site_adp_type
_atom_site_occupancy
_atom_site_symmetry_multiplicity
_atom_site_calc_flag
_atom_site_refinement_flags
C1 C 0.3869(2) 0.1222(2) 0.2409(8) 0.0918(12) Uani 1 1 d .
C2 C 0.3738(2) 0.0496(2) 0.3728(8) 0.0835(11) Uani 1 1 d .
C3 C 0.4108(2) 0.0362(3) 0.5755(9) 0.1037(14) Uani 1 1 d .
H3 H 0.4438 0.0743 0.6315 0.124 Uiso 1 1 calc R
C4 C 0.4005(3) -0.0314(3) 0.6964(10) 0.1156(15) Uani 1 1 d .
H4 H 0.4269 -0.0394 0.8312 0.139 Uiso 1 1 calc R
C5 C 0.3522(3) -0.0860(3) 0.6199(12) 0.1180(17) Uani 1 1 d .
H5 H 0.3451 -0.1316 0.7036 0.142 Uiso 1 1 calc R
C6 C 0.3136(3) -0.0763(3) 0.4235(11) 0.1117(15) Uani 1 1 d .
H6 H 0.2802 -0.1150 0.3733 0.134 Uiso 1 1 calc R
C7 C 0.3237(2) -0.0098(3) 0.2998(9) 0.1029(13) Uani 1 1 d .
H7 H 0.2971 -0.0034 0.1646 0.124 Uiso 1 1 calc R
C8 C 0.4489(2) 0.1739(2) 0.3165(8) 0.0935(11) Uani 1 1 d .
C9 C 0.5004(2) 0.2140(2) 0.3793(9) 0.0954(12) Uani 1 1 d .
C10 C 0.56062(19) 0.2611(2) 0.4522(8) 0.0855(11) Uani 1 1 d .
C11 C 0.5962(3) 0.2470(2) 0.6605(9) 0.1128(15) Uani 1 1 d .
H11 H 0.5770 0.2091 0.7587 0.135 Uiso 1 1 calc R
C12 C 0.6596(3) 0.2895(3) 0.7183(10) 0.1216(16) Uani 1 1 d .
H12 H 0.6845 0.2790 0.8542 0.146 Uiso 1 1 calc R
C13 C 0.6860(3) 0.3459(3) 0.5817(12) 0.1186(16) Uani 1 1 d .
H13 H 0.7285 0.3750 0.6240 0.142 Uiso 1 1 calc R
C14 C 0.6521(3) 0.3603(3) 0.3887(12) 0.142(2) Uani 1 1 d .
H14 H 0.6710 0.3998 0.2956 0.171 Uiso 1 1 calc R
C15 C 0.5904(3) 0.3193(3) 0.3209(10) 0.1298(17) Uani 1 1 d .
H15 H 0.5678 0.3310 0.1822 0.156 Uiso 1 1 calc R
C16 C 0.3470(2) 0.1453(3) 0.0596(8) 0.1036(14) Uani 1 1 d .
H16 H 0.3081 0.1119 0.0141 0.124 Uiso 1 1 calc R
C17 C 0.3564(2) 0.2139(3) -0.0718(10) 0.1018(13) Uani 1 1 d .
C18 C 0.3668(3) 0.2697(3) -0.1807(8) 0.1042(14) Uani 1 1 d .
C19 C 0.3757(2) 0.3399(3) -0.3115(8) 0.0925(12) Uani 1 1 d .
C20 C 0.4229(2) 0.3991(3) -0.2451(9) 0.1115(14) Uani 1 1 d .
H20 H 0.4503 0.3937 -0.1110 0.134 Uiso 1 1 calc R
C21 C 0.4311(3) 0.4654(3) -0.3689(14) 0.1410(19) Uani 1 1 d .
H21 H 0.4640 0.5045 -0.3186 0.169 Uiso 1 1 calc R
C22 C 0.3924(3) 0.4757(3) -0.5634(12) 0.1273(18) Uani 1 1 d .
H22 H 0.3974 0.5219 -0.6463 0.153 Uiso 1 1 calc R
C23 C 0.3453(3) 0.4166(4) -0.6368(10) 0.1334(19) Uani 1 1 d .
H23 H 0.3185 0.4224 -0.7719 0.160 Uiso 1 1 calc R
C24 C 0.3374(3) 0.3492(3) -0.5134(9) 0.1187(15) Uani 1 1 d .
H24 H 0.3058 0.3093 -0.5662 0.142 Uiso 1 1 calc R

loop_
_atom_site_aniso_label
_atom_site_aniso_U_11
_atom_site_aniso_U_22
_atom_site_aniso_U_33
_atom_site_aniso_U_23
_atom_site_aniso_U_13
_atom_site_aniso_U_12
C1 0.077(2) 0.105(3) 0.093(3) -0.005(3) -0.003(2) 0.006(2)
C2 0.078(2) 0.085(3) 0.088(3) -0.008(2) 0.008(2) 0.0104(19)
C3 0.085(3) 0.122(4) 0.104(4) -0.015(3) -0.011(3) 0.004(2)
C4 0.111(3) 0.120(4) 0.117(4) 0.018(4) -0.003(3) 0.011(3)
C5 0.107(3) 0.107(4) 0.141(5) 0.014(4) 0.008(3) 0.010(3)
C6 0.107(3) 0.098(3) 0.130(5) 0.004(3) -0.003(3) -0.002(2)
C7 0.098(3) 0.109(3) 0.101(3) -0.014(3) -0.017(3) 0.004(2)
C8 0.087(2) 0.098(3) 0.095(3) 0.000(3) -0.006(2) 0.009(2)
C9 0.084(2) 0.099(3) 0.103(3) -0.010(3) -0.008(2) 0.004(2)
C10 0.073(2) 0.084(2) 0.099(3) -0.017(3) -0.018(2) 0.0044(19)
C11 0.109(3) 0.115(3) 0.115(4) 0.017(3) -0.018(3) -0.011(3)
C12 0.105(3) 0.142(4) 0.118(4) 0.017(4) -0.047(3) -0.019(3)
C13 0.099(3) 0.126(4) 0.131(5) 0.005(4) -0.027(3) -0.010(3)
C14 0.126(4) 0.158(5) 0.143(5) 0.042(4) -0.032(4) -0.035(4)
C15 0.135(4) 0.143(4) 0.112(4) 0.019(4) -0.027(4) -0.002(3)
C16 0.080(2) 0.140(4) 0.090(3) -0.016(3) -0.018(3) -0.009(2)
C17 0.085(2) 0.122(4) 0.098(3) -0.003(3) -0.013(2) -0.011(2)
C18 0.113(3) 0.115(3) 0.084(4) 0.006(3) 0.006(3) 0.010(3)
C19 0.096(3) 0.108(3) 0.073(3) -0.003(3) 0.009(2) 0.017(3)
C20 0.117(3) 0.112(3) 0.105(4) 0.010(3) -0.015(3) 0.009(3)
C21 0.149(5) 0.119(4) 0.154(6) 0.013(4) -0.025(5) -0.005(3)
C22 0.122(4) 0.135(4) 0.125(5) 0.026(4) 0.010(4) 0.011(3)
C23 0.119(4) 0.200(6) 0.081(4) 0.033(5) -0.008(3) 0.022(4)
C24 0.130(4) 0.144(4) 0.082(3) 0.002(4) -0.009(3) -0.003(3)

loop_
_atom_type_symbol
_atom_type_description
_atom_type_scat_dispersion_real
_atom_type_scat_dispersion_imag
_atom_type_scat_source
C C 0.0033 0.0016 'International Tables Vol C Tables 4.2.6.8 and 6.1.1.4'
H H 0.0000 0.0000 'International Tables Vol C Tables 4.2.6.8 and 6.1.1.4'

loop_
_geom_angle_atom_site_label_1
_geom_angle_atom_site_label_2
_geom_angle_atom_site_label_3
_geom_angle
C16 C1 C8 116.9(4)
C16 C1 C2 125.9(4)
C8 C1 C2 117.2(4)
C3 C2 C7 116.1(4)
C3 C2 C1 121.4(4)
C7 C2 C1 122.5(4)
C4 C3 C2 122.0(4)
C4 C3 H3 119.0
C2 C3 H3 119.0
C5 C4 C3 119.6(5)
C5 C4 H4 120.2
C3 C4 H4 120.2
C4 C5 C6 121.5(5)
C4 C5 H5 119.2
C6 C5 H5 119.2
C5 C6 C7 119.7(5)
C5 C6 H6 120.2
C7 C6 H6 120.2
C6 C7 C2 121.1(5)
C6 C7 H7 119.5
C2 C7 H7 119.5
C9 C8 C1 178.1(4)
C8 C9 C10 179.8(6)
C15 C10 C9 122.3(5)
C15 C10 C11 116.9(4)
C9 C10 C11 120.7(5)
C12 C11 C10 119.3(5)
C12 C11 H11 120.3
C10 C11 H11 120.3
C13 C12 C11 120.8(5)
C13 C12 H12 119.6
C11 C12 H12 119.6
C14 C13 C12 120.1(5)
C14 C13 H13 120.0
C12 C13 H13 120.0
C13 C14 C15 121.8(6)
C13 C14 H14 119.1
C15 C14 H14 119.1
C14 C15 C10 121.1(5)
C14 C15 H15 119.5
C10 C15 H15 119.5
C1 C16 C17 128.5(4)
C1 C16 H16 115.8
C17 C16 H16 115.8
C18 C17 C16 177.5(5)
C17 C18 C19 176.9(5)
C20 C19 C24 117.5(5)
C20 C19 C18 122.0(5)
C24 C19 C18 120.6(5)
C21 C20 C19 121.8(5)
C21 C20 H20 119.1
C19 C20 H20 119.1
C22 C21 C20 121.1(6)
C22 C21 H21 119.4
C20 C21 H21 119.4
C21 C22 C23 118.5(6)
C21 C22 H22 120.8
C23 C22 H22 120.8
C24 C23 C22 120.7(5)
C24 C23 H23 119.7
C22 C23 H23 119.7
C23 C24 C19 120.5(5)
C23 C24 H24 119.8
C19 C24 H24 119.8

loop_
_geom_bond_atom_site_label_1
_geom_bond_atom_site_label_2
_geom_bond_distance
C1 C16 1.337(6)
C1 C8 1.470(6)
C1 C2 1.477(6)
C2 C3 1.379(6)
C2 C7 1.408(5)
C3 C4 1.366(6)
C3 H3 0.9300
C4 C5 1.336(6)
C4 H4 0.9300
C5 C6 1.352(7)
C5 H5 0.9300
C6 C7 1.359(6)
C6 H6 0.9300
C7 H7 0.9300
C8 C9 1.192(5)
C9 C10 1.395(5)
C10 C15 1.362(6)
C10 C11 1.398(7)
C11 C12 1.370(6)
C11 H11 0.9300
C12 C13 1.337(7)
C12 H12 0.9300
C13 C14 1.307(8)
C13 H13 0.9300
C14 C15 1.348(7)
C14 H14 0.9300
C15 H15 0.9300
C16 C17 1.411(7)
C16 H16 0.9300
C17 C18 1.161(6)
C18 C19 1.431(7)
C19 C20 1.361(6)
C19 C24 1.377(6)
C20 C21 1.352(7)
C20 H20 0.9300
C21 C22 1.344(9)
C21 H21 0.9300
C22 C23 1.374(7)
C22 H22 0.9300
C23 C24 1.365(7)
C23 H23 0.9300
C24 H24 0.9300

loop_
_geom_torsion_atom_site_label_1
_geom_torsion_atom_site_label_2
_geom_torsion_atom_site_label_3
_geom_torsion_atom_site_label_4
_geom_torsion
C16 C1 C2 C3 -170.8(4)
C8 C1 C2 C3 8.7(5)
C16 C1 C2 C7 9.7(6)
C8 C1 C2 C7 -170.8(3)
C7 C2 C3 C4 1.0(6)
C1 C2 C3 C4 -178.5(4)
C2 C3 C4 C5 -1.2(7)
C3 C4 C5 C6 0.6(7)
C4 C5 C6 C7 0.0(7)
C5 C6 C7 C2 -0.1(7)
C3 C2 C7 C6 -0.4(6)
C1 C2 C7 C6 179.1(4)
C16 C1 C8 C9 -143(15)
C2 C1 C8 C9 37(15)
C1 C8 C9 C10 125(100)
C8 C9 C10 C15 3(100)
C8 C9 C10 C11 -173(100)
C15 C10 C11 C12 -2.2(6)
C9 C10 C11 C12 174.1(4)
C10 C11 C12 C13 2.3(8)
C11 C12 C13 C14 -1.1(9)
C12 C13 C14 C15 -0.2(9)
C13 C14 C15 C10 0.2(9)
C9 C10 C15 C14 -175.3(5)
C11 C10 C15 C14 1.0(7)
C8 C1 C16 C17 0.0(6)
C2 C1 C16 C17 179.4(4)
C1 C16 C17 C18 52(11)
C16 C17 C18 C19 -168(9)
C17 C18 C19 C20 107(9)
C17 C18 C19 C24 -74(9)
C24 C19 C20 C21 1.4(7)
C18 C19 C20 C21 -179.9(5)
C19 C20 C21 C22 0.2(9)
C20 C21 C22 C23 -1.3(9)
C21 C22 C23 C24 0.7(8)
C22 C23 C24 C19 0.9(7)
C20 C19 C24 C23 -1.9(6)
C18 C19 C24 C23 179.3(4)
